data_4124534
loop_
_publ_author_name
'Hyett, G.'
'Denis, S.G.'
'Gal, Z.A.'
'Rutt, O.J.'
'Hayward, M.A.'
'Clarke, S.J.'

_publ_section_title
;
 Electronically driven structural distortions in lithium intercalates of
 the n=2 Ruddlesden-Popper-type host Y2 Ti2 O5 S2: synthesis, structure
 and properties of Lix Y2 Ti2 O5 S2 (0 < x <2)
;
_journal_name_full 'Journal of the American Chemical Society'
_journal_page_first 1980
_journal_page_last 1991
_journal_volume 126
_journal_year 2004
_chemical_formula_sum 'Li1.56 O5 S2 Ti2 Y2'
_chemical_name_systematic 'Li1.56 Y2 Ti2 O5 S2'
_space_group_IT_number 139
_symmetry_space_group_name_Hall '-I 4 2'
_symmetry_space_group_name_H-M 'I 4/m m m'
_cell_angle_alpha 90
_cell_angle_beta 90
_cell_angle_gamma 90
_cell_formula_units_Z 2
_cell_length_a 3.91831
_cell_length_b 3.91831
_cell_length_c 22.0652
_cell_volume 338.770
_citation_journal_id_ASTM JACSAT
_cod_data_source_file Hyett_JACSAT_2004_1314.cif
_cod_data_source_block Li1.56O5S2Ti2Y2
_cod_original_cell_volume 338.7704
_cod_database_code 4124534

loop_
_symmetry_equiv_pos_as_xyz
x,y,z
-y,x,z
-x,-y,z
y,-x,z
x,-y,-z
y,x,-z
-x,y,-z
-y,-x,-z
-x,-y,-z
y,-x,-z
x,y,-z
-y,x,-z
-x,y,z
-y,-x,z
x,-y,z
y,x,z
x+1/2,y+1/2,z+1/2
-y+1/2,x+1/2,z+1/2
-x+1/2,-y+1/2,z+1/2
y+1/2,-x+1/2,z+1/2
x+1/2,-y+1/2,-z+1/2
y+1/2,x+1/2,-z+1/2
-x+1/2,y+1/2,-z+1/2
-y+1/2,-x+1/2,-z+1/2
-x+1/2,-y+1/2,-z+1/2
y+1/2,-x+1/2,-z+1/2
x+1/2,y+1/2,-z+1/2
-y+1/2,x+1/2,-z+1/2
-x+1/2,y+1/2,z+1/2
-y+1/2,-x+1/2,z+1/2
x+1/2,-y+1/2,z+1/2
y+1/2,x+1/2,z+1/2

loop_
_atom_site_label
_atom_site_type_symbol
_atom_site_fract_x
_atom_site_fract_y
_atom_site_fract_z
_atom_site_occupancy
_atom_site_U_iso_or_equiv
Li1 Li+1 0 0.5 0 0.78 0.0
Y1 Y+3 0 0 0.33555 1 0.0
O2 O-2 0 0 0 1 0.0
O1 O-2 0.5 0 0.09732 1 0.0
Ti1 Ti+3 0 0 0.08758 1 0.0
S1 S-2 0 0 0.20484 1 0.0
